data_7212961
loop_
_publ_author_name
'Drosihn, Susanne'
'Porzel, Andrea'
'Voigt, Brunhilde'
'Brandt, Wolfgang'
'Wagner, Christoph'
'Merzweiler, Kurt'
'Adam, G\"unter'

_publ_section_title
;
 Conformational studies of two new brassinosteroid analogues with a
 22,23-trans diol function
;
_journal_issue 2
_journal_name_full 'Journal of the Chemical Society, Perkin Transactions 2'
_journal_page_first 233
_journal_paper_doi 10.1039/a807440b
_journal_year 1999
_chemical_formula_sum 'C28 H48 O4'
_chemical_formula_weight 448.66
_chemical_name_systematic
;
 ?
;
_space_group_IT_number 19
_symmetry_cell_setting orthorhombic
_symmetry_space_group_name_Hall 'P 2ac 2ab'
_symmetry_space_group_name_H-M 'P 21 21 21'
_atom_sites_solution_hydrogens geom
_atom_sites_solution_primary direct
_atom_sites_solution_secondary difmap
_audit_creation_method SHELXL-97
_cell_angle_alpha 90.00
_cell_angle_beta 90.00
_cell_angle_gamma 90.00
_cell_formula_units_Z 4
_cell_length_a 7.8955(17)
_cell_length_b 11.486(2)
_cell_length_c 28.835(6)
_cell_measurement_temperature 293(2)
_cell_volume 2615.0(9)
_computing_structure_refinement 'SHELXL-97 (Sheldrick, 1997)'
_computing_structure_solution 'SHELXS-97 (Sheldrick, 1990)'
_diffrn_ambient_temperature 293(2)
_diffrn_radiation_monochromator graphite
_diffrn_radiation_source 'fine-focus sealed tube'
_diffrn_radiation_type MoK\a
_diffrn_radiation_wavelength 0.71073
_diffrn_reflns_av_R_equivalents 0.0438
_diffrn_reflns_av_sigmaI/netI 0.0351
_diffrn_reflns_limit_h_max 9
_diffrn_reflns_limit_h_min -9
_diffrn_reflns_limit_k_max 13
_diffrn_reflns_limit_k_min -13
_diffrn_reflns_limit_l_max 33
_diffrn_reflns_limit_l_min -33
_diffrn_reflns_number 15893
_diffrn_reflns_theta_max 23.98
_diffrn_reflns_theta_min 1.91
_exptl_absorpt_coefficient_mu 0.074
_exptl_crystal_density_diffrn 1.140
_exptl_crystal_density_method 'not measured'
_exptl_crystal_F_000 992
_exptl_crystal_size_max 0.30
_exptl_crystal_size_mid 0.15
_exptl_crystal_size_min 0.10
_refine_ls_abs_structure_details 'Flack H D (1983), Acta Cryst. A39, 876-881'
_refine_ls_abs_structure_Flack -0.1(10)
_refine_ls_extinction_method none
_refine_ls_goodness_of_fit_ref 0.968
_refine_ls_hydrogen_treatment mixed
_refine_ls_matrix_type full
_refine_ls_number_parameters 481
_refine_ls_number_reflns 4080
_refine_ls_number_restraints 0
_refine_ls_restrained_S_all 0.968
_refine_ls_R_factor_all 0.0442
_refine_ls_R_factor_gt 0.0314
_refine_ls_shift/su_max 0.001
_refine_ls_shift/su_mean 0.000
_refine_ls_structure_factor_coef Fsqd
_refine_ls_weighting_details 'calc w=1/[\s^2^(Fo^2^)+(0.0479P)^2^+0.0000P] where P=(Fo^2^+2Fc^2^)/3'
_refine_ls_weighting_scheme calc
_refine_ls_wR_factor_gt 0.0719
_refine_ls_wR_factor_ref 0.0765
_reflns_number_gt 3318
_reflns_number_total 4080
_reflns_threshold_expression >2sigma(I)
_cod_data_source_file 807440bsup1.cif
_cod_data_source_block ipds434
_cod_database_code 7212961

loop_
_symmetry_equiv_pos_as_xyz
'x, y, z'
'x+1/2, -y+1/2, -z'
'-x, y+1/2, -z+1/2'
'-x+1/2, -y, z+1/2'

loop_
_atom_site_label
_atom_site_type_symbol
_atom_site_fract_x
_atom_site_fract_y
_atom_site_fract_z
_atom_site_U_iso_or_equiv
_atom_site_adp_type
_atom_site_occupancy
_atom_site_symmetry_multiplicity
_atom_site_calc_flag
O2 O 0.9502(2) 0.33578(15) 0.80776(5) 0.0529(4) Uani 1 1 d
H6 H 0.907(3) 0.399(2) 0.8089(9) 0.073(9) Uiso 1 1 d
O3 O 1.3525(2) -0.06467(14) 1.19978(5) 0.0563(4) Uani 1 1 d
H35 H 1.441(4) -0.101(3) 1.2016(10) 0.096(12) Uiso 1 1 d
C20 C 1.2515(2) -0.17839(17) 1.13370(6) 0.0383(4) Uani 1 1 d
H30 H 1.197(2) -0.2565(18) 1.1272(7) 0.039(5) Uiso 1 1 d
C10 C 1.0337(2) 0.10260(16) 0.92196(6) 0.0365(4) Uani 1 1 d
C4 C 0.8384(3) 0.2386(2) 0.87549(7) 0.0458(5) Uani 1 1 d
H8 H 0.801(2) 0.1763(19) 0.8569(7) 0.039(5) Uiso 1 1 d
H7 H 0.740(3) 0.293(2) 0.8766(7) 0.054(6) Uiso 1 1 d
C22 C 1.2455(2) -0.15983(17) 1.18657(6) 0.0390(4) Uani 1 1 d
H34 H 1.129(2) -0.1370(15) 1.1947(6) 0.033(4) Uiso 1 1 d
C3 C 0.9890(2) 0.29716(18) 0.85346(6) 0.0425(5) Uani 1 1 d
H5 H 1.019(2) 0.3668(18) 0.8725(7) 0.045(5) Uiso 1 1 d
C14 C 0.9812(2) 0.0004(2) 1.04920(6) 0.0426(5) Uani 1 1 d
H18 H 1.027(2) 0.0783(17) 1.0595(6) 0.036(5) Uiso 1 1 d
C9 C 1.0793(2) 0.07162(18) 0.97271(6) 0.0357(4) Uani 1 1 d
H13 H 1.105(2) 0.1423(18) 0.9871(6) 0.035(5) Uiso 1 1 d
C2 C 1.1392(3) 0.2159(2) 0.85102(7) 0.0479(5) Uani 1 1 d
H4 H 1.108(3) 0.155(2) 0.8297(8) 0.053(6) Uiso 1 1 d
H3 H 1.236(3) 0.2578(19) 0.8371(7) 0.052(6) Uiso 1 1 d
C5 C 0.8840(2) 0.19124(19) 0.92301(7) 0.0416(4) Uani 1 1 d
H9 H 0.922(2) 0.2538(17) 0.9396(7) 0.037(5) Uiso 1 1 d
C1 C 1.1828(2) 0.1631(2) 0.89806(7) 0.0447(5) Uani 1 1 d
H1 H 1.280(3) 0.108(2) 0.8927(8) 0.071(7) Uiso 1 1 d
H2 H 1.223(2) 0.2243(19) 0.9178(7) 0.042(5) Uiso 1 1 d
C17 C 1.1446(2) -0.08427(18) 1.10927(6) 0.0398(4) Uani 1 1 d
H23 H 1.194(2) -0.0079(19) 1.1162(6) 0.037(5) Uiso 1 1 d
C24 C 1.2042(3) -0.37868(17) 1.20605(7) 0.0449(5) Uani 1 1 d
H38 H 1.236(2) -0.3942(17) 1.1749(7) 0.044(5) Uiso 1 1 d
C8 C 0.9284(2) 0.0206(2) 0.99941(6) 0.0416(5) Uani 1 1 d
H12 H 0.898(2) -0.0546(18) 0.9849(7) 0.043(5) Uiso 1 1 d
C11 C 1.2357(3) -0.0064(2) 0.97820(7) 0.0482(5) Uani 1 1 d
H15 H 1.207(3) -0.079(2) 0.9630(8) 0.057(7) Uiso 1 1 d
H14 H 1.329(3) 0.037(2) 0.9628(9) 0.076(8) Uiso 1 1 d
C12 C 1.2807(3) -0.0323(2) 1.02879(7) 0.0460(5) Uani 1 1 d
H16 H 1.375(3) -0.0825(19) 1.0296(7) 0.053(6) Uiso 1 1 d
H17 H 1.298(3) 0.044(2) 1.0446(8) 0.055(6) Uiso 1 1 d
C23 C 1.2914(2) -0.26412(17) 1.21758(6) 0.0396(5) Uani 1 1 d
H36 H 1.257(2) -0.2433(17) 1.2504(7) 0.044(5) Uiso 1 1 d
C7 C 0.7740(3) 0.1020(3) 0.99694(9) 0.0670(8) Uani 1 1 d
H10 H 0.677(4) 0.062(2) 1.0107(10) 0.087(9) Uiso 1 1 d
H11 H 0.809(4) 0.174(3) 1.0140(11) 0.099(11) Uiso 1 1 d
O1 O 0.5960(2) 0.1406(3) 0.93315(8) 0.1274(11) Uani 1 1 d
C28 C 1.2704(4) -0.4778(2) 1.23638(10) 0.0664(7) Uani 1 1 d
H47 H 1.261(3) -0.458(2) 1.2674(10) 0.072(8) Uiso 1 1 d
H48 H 1.207(4) -0.555(3) 1.2263(10) 0.093(9) Uiso 1 1 d
H46 H 1.389(4) -0.484(3) 1.2307(10) 0.098(10) Uiso 1 1 d
C15 C 0.8496(3) -0.0415(3) 1.08365(9) 0.0648(7) Uani 1 1 d
H19 H 0.793(4) -0.102(3) 1.0704(10) 0.079(10) Uiso 1 1 d
H20 H 0.776(4) 0.024(3) 1.0941(9) 0.088(9) Uiso 1 1 d
C6 C 0.7364(3) 0.1427(2) 0.94908(8) 0.0638(7) Uani 1 1 d
C25 C 1.0098(3) -0.3673(2) 1.20807(9) 0.0647(7) Uani 1 1 d
H39 H 0.987(3) -0.308(3) 1.1881(9) 0.076(8) Uiso 1 1 d
C16 C 0.9558(3) -0.0844(3) 1.12464(8) 0.0644(7) Uani 1 1 d
H22 H 0.936(3) -0.043(2) 1.1511(10) 0.076(8) Uiso 1 1 d
H21 H 0.918(3) -0.162(2) 1.1336(8) 0.063(7) Uiso 1 1 d
C21 C 1.4338(3) -0.1833(2) 1.11639(8) 0.0504(5) Uani 1 1 d
H31 H 1.501(3) -0.2341(19) 1.1365(7) 0.051(6) Uiso 1 1 d
H33 H 1.439(3) -0.213(2) 1.0828(9) 0.065(6) Uiso 1 1 d
H32 H 1.487(3) -0.104(2) 1.1182(7) 0.061(6) Uiso 1 1 d
C26 C 0.9417(5) -0.3401(5) 1.25638(15) 0.1022(12) Uani 1 1 d
H44 H 0.814(6) -0.329(4) 1.2536(16) 0.168(17) Uiso 1 1 d
H43 H 0.995(6) -0.265(4) 1.2707(14) 0.152(17) Uiso 1 1 d
H45 H 0.975(6) -0.408(4) 1.2740(14) 0.142(17) Uiso 1 1 d
C27 C 0.9211(7) -0.4736(5) 1.18826(19) 0.1220(16) Uani 1 1 d
H42 H 0.944(5) -0.535(4) 1.2103(14) 0.133(15) Uiso 1 1 d
H41 H 0.818(6) -0.460(4) 1.1824(15) 0.139(16) Uiso 1 1 d
H40 H 0.982(5) -0.486(4) 1.1526(15) 0.158(17) Uiso 1 1 d
O4 O 1.47279(17) -0.27493(15) 1.21657(5) 0.0561(4) Uani 1 1 d
H37 H 1.508(3) -0.286(2) 1.2431(9) 0.057(7) Uiso 1 1 d
C13 C 1.1311(2) -0.08445(16) 1.05559(6) 0.0382(4) Uani 1 1 d
C19 C 0.9839(4) -0.0067(2) 0.89508(8) 0.0583(6) Uani 1 1 d
H28 H 0.958(3) 0.005(2) 0.8631(8) 0.064(6) Uiso 1 1 d
H29 H 0.875(4) -0.037(2) 0.9081(9) 0.084(9) Uiso 1 1 d
H27 H 1.080(4) -0.066(3) 0.8970(9) 0.092(9) Uiso 1 1 d
C18 C 1.0924(4) -0.2079(2) 1.03826(9) 0.0588(6) Uani 1 1 d
H25 H 1.061(3) -0.210(2) 1.0066(10) 0.071(7) Uiso 1 1 d
H24 H 1.194(4) -0.257(2) 1.0445(10) 0.091(9) Uiso 1 1 d
H26 H 0.996(4) -0.237(2) 1.0533(10) 0.086(9) Uiso 1 1 d

loop_
_atom_site_aniso_label
_atom_site_aniso_U_11
_atom_site_aniso_U_22
_atom_site_aniso_U_33
_atom_site_aniso_U_23
_atom_site_aniso_U_13
_atom_site_aniso_U_12
O2 0.0724(10) 0.0493(10) 0.0369(7) 0.0069(7) 0.0030(6) 0.0205(8)
O3 0.0719(11) 0.0414(9) 0.0555(9) -0.0009(7) -0.0114(8) -0.0127(8)
C20 0.0436(10) 0.0341(11) 0.0371(9) 0.0025(8) 0.0007(8) -0.0008(9)
C10 0.0398(10) 0.0370(10) 0.0327(9) 0.0002(8) -0.0011(7) 0.0031(8)
C4 0.0441(11) 0.0518(13) 0.0414(11) 0.0058(10) -0.0023(9) 0.0098(10)
C22 0.0426(10) 0.0370(11) 0.0374(10) 0.0003(8) -0.0009(8) -0.0036(9)
C3 0.0559(12) 0.0405(12) 0.0311(9) 0.0018(9) -0.0007(8) 0.0052(9)
C14 0.0373(10) 0.0531(14) 0.0374(9) 0.0080(10) 0.0050(8) 0.0055(10)
C9 0.0365(10) 0.0357(11) 0.0348(9) 0.0021(8) 0.0006(7) 0.0007(8)
C2 0.0483(12) 0.0584(14) 0.0370(10) 0.0085(10) 0.0061(9) 0.0061(11)
C5 0.0397(10) 0.0441(12) 0.0410(10) 0.0015(9) -0.0001(8) 0.0077(9)
C1 0.0416(11) 0.0544(14) 0.0382(10) 0.0059(10) 0.0036(8) 0.0078(10)
C17 0.0429(10) 0.0409(12) 0.0357(9) 0.0055(8) 0.0032(8) 0.0021(9)
C24 0.0583(12) 0.0419(12) 0.0346(11) 0.0031(9) -0.0028(8) -0.0061(9)
C8 0.0356(10) 0.0491(13) 0.0400(10) 0.0077(9) 0.0011(7) 0.0011(9)
C11 0.0412(11) 0.0637(16) 0.0397(10) 0.0120(11) 0.0088(8) 0.0123(11)
C12 0.0374(10) 0.0569(14) 0.0438(11) 0.0147(11) 0.0049(9) 0.0083(10)
C23 0.0384(10) 0.0472(12) 0.0333(10) 0.0029(9) -0.0011(7) -0.0034(8)
C7 0.0407(12) 0.104(2) 0.0566(14) 0.0339(15) 0.0133(10) 0.0207(13)
O1 0.0385(9) 0.236(3) 0.1080(16) 0.0984(18) -0.0138(9) -0.0170(13)
C28 0.094(2) 0.0484(15) 0.0572(15) 0.0085(12) -0.0130(15) -0.0037(15)
C15 0.0481(13) 0.097(2) 0.0488(12) 0.0250(14) 0.0108(11) 0.0128(15)
C6 0.0391(12) 0.0922(19) 0.0602(13) 0.0285(13) 0.0040(10) 0.0102(12)
C25 0.0581(14) 0.0632(16) 0.0728(16) 0.0206(13) -0.0116(12) -0.0189(12)
C16 0.0480(13) 0.099(2) 0.0463(13) 0.0259(14) 0.0108(10) 0.0153(14)
C21 0.0480(12) 0.0538(15) 0.0493(12) 0.0087(11) 0.0054(9) 0.0107(11)
C26 0.0652(19) 0.126(3) 0.115(3) 0.008(3) 0.0270(18) -0.012(2)
C27 0.107(3) 0.114(3) 0.144(4) 0.003(3) -0.047(3) -0.052(3)

loop_
_atom_type_symbol
_atom_type_description
_atom_type_scat_dispersion_real
_atom_type_scat_dispersion_imag
_atom_type_scat_source
C C 0.0033 0.0016 'International Tables Vol C Tables 4.2.6.8 and 6.1.1.4'
H H 0.0000 0.0000 'International Tables Vol C Tables 4.2.6.8 and 6.1.1.4'
O O 0.0106 0.0060 'International Tables Vol C Tables 4.2.6.8 and 6.1.1.4'
